data_7125605
loop_
_publ_author_name
'Mukherjee, Gargi'
'Biradha, Kumar'

_publ_section_title
;
 Modulation of breathing behavior of layered coordination polymers via a
 solid solution approach: the influence of metal ions on sorption
 behavior.
;
_journal_issue 6
_journal_name_full 'Chemical communications (Cambridge, England)'
_journal_page_first 670
_journal_page_last 672
_journal_paper_doi 10.1039/c3cc48020h
_journal_volume 50
_journal_year 2014
_chemical_formula_sum 'C50 H44 Cl8 N6 O26 Zn'
_chemical_formula_weight 1493.88
_space_group_IT_number 14
_space_group_name_Hall '-P 2ybc'
_space_group_name_H-M_alt 'P 1 21/c 1'
_symmetry_cell_setting monoclinic
_symmetry_space_group_name_H-M 'P 1 21/c 1'
_atom_sites_solution_hydrogens geom
_atom_sites_solution_primary direct
_atom_sites_solution_secondary difmap
_audit_creation_method SHELXL-97
_cell_angle_alpha 90.00
_cell_angle_beta 99.987(7)
_cell_angle_gamma 90.00
_cell_formula_units_Z 2
_cell_length_a 10.321(3)
_cell_length_b 18.735(5)
_cell_length_c 17.405(4)
_cell_measurement_reflns_used 6078
_cell_measurement_temperature 293(2)
_cell_measurement_theta_max 25.44
_cell_measurement_theta_min 1.61
_cell_volume 3314.5(15)
_computing_structure_refinement 'SHELXL-97 (Sheldrick, 1997)'
_computing_structure_solution 'SHELXS-97 (Sheldrick, 1990)'
_diffrn_ambient_temperature 293(2)
_diffrn_measured_fraction_theta_full 0.992
_diffrn_measured_fraction_theta_max 0.992
_diffrn_radiation_monochromator graphite
_diffrn_radiation_source 'fine-focus sealed tube'
_diffrn_radiation_type MoK\a
_diffrn_radiation_wavelength 0.71073
_diffrn_reflns_av_R_equivalents 0.1640
_diffrn_reflns_av_sigmaI/netI 0.1404
_diffrn_reflns_limit_h_max 12
_diffrn_reflns_limit_h_min -12
_diffrn_reflns_limit_k_max 22
_diffrn_reflns_limit_k_min -22
_diffrn_reflns_limit_l_max 20
_diffrn_reflns_limit_l_min -20
_diffrn_reflns_number 38071
_diffrn_reflns_theta_full 25.44
_diffrn_reflns_theta_max 25.44
_diffrn_reflns_theta_min 1.61
_exptl_absorpt_coefficient_mu 0.775
_exptl_absorpt_correction_T_max 0.870
_exptl_absorpt_correction_T_min 0.793
_exptl_absorpt_correction_type empirical
_exptl_absorpt_process_details SADABS
_exptl_crystal_colour colourless
_exptl_crystal_density_diffrn 1.497
_exptl_crystal_density_meas ?
_exptl_crystal_density_method 'not measured'
_exptl_crystal_description block
_exptl_crystal_F_000 1520
_exptl_crystal_size_max 0.30
_exptl_crystal_size_mid 0.25
_exptl_crystal_size_min 0.18
_platon_squeeze_details
;
;
_refine_diff_density_max 1.253
_refine_diff_density_min -0.835
_refine_diff_density_rms 0.097
_refine_ls_extinction_method none
_refine_ls_goodness_of_fit_ref 1.010
_refine_ls_hydrogen_treatment mixed
_refine_ls_matrix_type full
_refine_ls_number_parameters 313
_refine_ls_number_reflns 6078
_refine_ls_number_restraints 0
_refine_ls_restrained_S_all 1.010
_refine_ls_R_factor_all 0.1484
_refine_ls_R_factor_gt 0.0877
_refine_ls_shift/su_max 0.005
_refine_ls_shift/su_mean 0.001
_refine_ls_structure_factor_coef Fsqd
_refine_ls_weighting_details 'calc w=1/[\s^2^(Fo^2^)+(0.1000P)^2^+0.0000P] where P=(Fo^2^+2Fc^2^)/3'
_refine_ls_weighting_scheme calc
_refine_ls_wR_factor_gt 0.2051
_refine_ls_wR_factor_ref 0.2257
_reflns_number_gt 3208
_reflns_number_total 6078
_reflns_threshold_expression >2sigma(I)
_cod_data_source_file c3cc48020h.txt
_cod_data_source_block 3
_cod_depositor_comments
;
The following automatic conversions were performed:

data item '_symmetry_cell_setting' value 'Monoclinic' was changed to
'monoclinic' in accordance with the
/home/saulius/struct/COD-crude-data/automatic-downloads/DataCite-retrospective/RSC/depositions/lib/dictionaries/cif_core.dic
dictionary named 'cif_core.dic' version 2.4.2 last updated on
2011-04-26.

data item '_exptl_crystal_density_meas' value 'not measured' was
changed to '?' -- the value is perceived as not measured.

Automatic conversion script
Id: cif_fix_values 6909 2019-04-08 15:41:33Z antanas 
;
_cod_original_cell_volume 3314.5(14)
_cod_original_sg_symbol_H-M P2(1)/c
_cod_database_code 7125605

loop_
_symmetry_equiv_pos_as_xyz
'x, y, z'
'-x, y+1/2, -z+1/2'
'-x, -y, -z'
'x, -y-1/2, z-1/2'

loop_
_atom_site_label
_atom_site_type_symbol
_atom_site_fract_x
_atom_site_fract_y
_atom_site_fract_z
_atom_site_U_iso_or_equiv
_atom_site_adp_type
_atom_site_occupancy
_atom_site_symmetry_multiplicity
_atom_site_calc_flag
_atom_site_refinement_flags
Zn Zn 0.0000 0.0000 0.0000 0.0379(3) Uani 1 2 d S
O1W O 0.1133(3) -0.04175(18) 0.1036(2) 0.0420(9) Uani 1 1 d .
O1 O -0.4944(3) -0.0456(2) 0.2348(2) 0.0472(10) Uani 1 1 d .
O2 O -0.8242(3) 0.09150(19) 0.3291(3) 0.0597(12) Uani 1 1 d .
O3 O -0.8049(4) -0.1655(2) 0.3621(3) 0.0728(14) Uani 1 1 d .
C1 C -0.6105(5) -0.0433(3) 0.2695(3) 0.0421(14) Uani 1 1 d .
C2 C -0.6673(5) 0.0219(3) 0.2784(3) 0.0460(15) Uani 1 1 d .
H2 H -0.6344 0.0637 0.2604 0.055 Uiso 1 1 calc R
C3 C -0.7730(5) 0.0224(3) 0.3144(4) 0.0511(16) Uani 1 1 d .
C4 C -0.8246(6) -0.0391(3) 0.3419(4) 0.0574(17) Uani 1 1 d .
H4 H -0.8971 -0.0371 0.3670 0.069 Uiso 1 1 calc R
C5 C -0.7667(5) -0.1016(3) 0.3311(4) 0.0543(17) Uani 1 1 d .
C6 C -0.6568(5) -0.1063(3) 0.2938(3) 0.0454(14) Uani 1 1 d .
H6 H -0.6176 -0.1499 0.2861 0.054 Uiso 1 1 calc R
O11 O -0.6187(3) -0.0678(3) 0.1183(2) 0.0674(13) Uani 1 1 d .
N11 N -0.1715(3) -0.0299(2) 0.0539(3) 0.0342(10) Uani 1 1 d .
C11 C -0.1650(5) -0.0169(3) 0.1283(3) 0.0400(14) Uani 1 1 d .
H11 H -0.0856 -0.0005 0.1564 0.048 Uiso 1 1 calc R
C12 C -0.2714(5) -0.0262(3) 0.1686(4) 0.0495(15) Uani 1 1 d .
H12 H -0.2634 -0.0168 0.2217 0.059 Uiso 1 1 calc R
C13 C -0.3894(4) -0.0503(3) 0.1243(3) 0.0336(12) Uani 1 1 d .
C14 C -0.3961(5) -0.0646(3) 0.0476(4) 0.0472(15) Uani 1 1 d .
H14 H -0.4742 -0.0813 0.0183 0.057 Uiso 1 1 calc R
C15 C -0.2876(4) -0.0544(3) 0.0130(3) 0.0398(13) Uani 1 1 d .
H15 H -0.2936 -0.0644 -0.0398 0.048 Uiso 1 1 calc R
C16 C -0.5144(5) -0.0559(3) 0.1577(4) 0.0423(14) Uani 1 1 d .
O21 O -1.0389(5) 0.0627(3) 0.2822(3) 0.0886(17) Uani 1 1 d .
N21 N -1.0435(6) 0.3200(3) 0.3668(4) 0.0724(17) Uani 1 1 d .
C21 C -0.9169(7) 0.2962(4) 0.3802(6) 0.101(3) Uani 1 1 d .
H21 H -0.8511 0.3271 0.4033 0.121 Uiso 1 1 calc R
C22 C -0.8818(7) 0.2285(4) 0.3611(5) 0.089(3) Uani 1 1 d .
H22 H -0.7940 0.2146 0.3688 0.106 Uiso 1 1 calc R
C23 C -0.9827(6) 0.1808(3) 0.3298(4) 0.0590(18) Uani 1 1 d .
C24 C -1.1118(6) 0.2042(4) 0.3188(4) 0.072(2) Uani 1 1 d .
H24 H -1.1806 0.1735 0.2993 0.086 Uiso 1 1 calc R
C25 C -1.1363(7) 0.2738(4) 0.3372(4) 0.078(2) Uani 1 1 d .
H25 H -1.2232 0.2894 0.3284 0.093 Uiso 1 1 calc R
C26 C -0.9575(7) 0.1062(3) 0.3073(4) 0.0660(19) Uani 1 1 d .
O31 O -1.0213(5) -0.1533(3) 0.3082(3) 0.0899(17) Uani 1 1 d .
N31 N -0.9864(4) -0.3936(2) 0.4435(3) 0.0415(11) Uani 1 1 d .
C31 C -1.0821(5) -0.3591(3) 0.3984(4) 0.0568(17) Uani 1 1 d .
H31 H -1.1632 -0.3817 0.3858 0.068 Uiso 1 1 calc R
C32 C -1.0695(6) -0.2905(3) 0.3684(4) 0.0580(17) Uani 1 1 d .
H32 H -1.1419 -0.2671 0.3401 0.070 Uiso 1 1 calc R
C33 C -0.9482(6) -0.2587(3) 0.3815(4) 0.0485(15) Uani 1 1 d .
C34 C -0.8462(6) -0.2941(3) 0.4259(4) 0.069(2) Uani 1 1 d .
H34 H -0.7628 -0.2737 0.4348 0.082 Uiso 1 1 calc R
C35 C -0.8664(5) -0.3616(3) 0.4586(4) 0.0607(18) Uani 1 1 d .
H35 H -0.7971 -0.3841 0.4906 0.073 Uiso 1 1 calc R
C36 C -0.9333(6) -0.1875(4) 0.3463(5) 0.073(2) Uani 1 1 d .

loop_
_atom_site_aniso_label
_atom_site_aniso_U_11
_atom_site_aniso_U_22
_atom_site_aniso_U_33
_atom_site_aniso_U_23
_atom_site_aniso_U_13
_atom_site_aniso_U_12
Zn 0.0187(4) 0.0345(5) 0.0657(6) -0.0033(5) 0.0218(4) -0.0013(4)
O1W 0.0204(17) 0.044(2) 0.065(3) 0.0053(19) 0.0149(16) -0.0059(15)
O1 0.0220(17) 0.060(2) 0.066(3) -0.005(2) 0.0252(17) -0.0052(16)
O2 0.033(2) 0.032(2) 0.122(4) -0.011(2) 0.036(2) -0.0024(16)
O3 0.048(2) 0.036(2) 0.147(4) 0.023(3) 0.052(3) -0.0004(18)
C1 0.028(3) 0.046(3) 0.061(4) 0.005(3) 0.031(2) -0.005(2)
C2 0.038(3) 0.037(3) 0.071(4) 0.005(3) 0.031(3) -0.007(2)
C3 0.048(3) 0.030(3) 0.086(5) -0.005(3) 0.039(3) -0.001(2)
C4 0.049(3) 0.052(4) 0.083(5) 0.014(3) 0.042(3) -0.004(3)
C5 0.037(3) 0.043(3) 0.096(5) 0.014(3) 0.050(3) 0.002(3)
C6 0.033(3) 0.034(3) 0.077(4) 0.000(3) 0.031(3) 0.004(2)
O11 0.0179(19) 0.119(4) 0.069(3) -0.008(3) 0.0194(19) -0.007(2)
N11 0.020(2) 0.032(2) 0.053(3) 0.000(2) 0.0121(19) -0.0030(16)
C11 0.023(2) 0.053(4) 0.046(4) -0.007(3) 0.014(2) -0.007(2)
C12 0.019(2) 0.066(4) 0.068(4) -0.006(3) 0.020(3) -0.003(2)
C13 0.021(2) 0.038(3) 0.047(4) -0.003(2) 0.019(2) 0.003(2)
C14 0.020(2) 0.045(3) 0.076(5) -0.005(3) 0.008(3) -0.006(2)
C15 0.020(2) 0.057(3) 0.044(3) -0.007(3) 0.010(2) -0.001(2)
C16 0.019(3) 0.055(4) 0.058(4) 0.001(3) 0.021(3) 0.000(2)
O21 0.059(3) 0.059(3) 0.141(5) -0.038(3) 0.000(3) -0.002(2)
N21 0.068(4) 0.040(3) 0.113(5) -0.024(3) 0.025(3) 0.010(3)
C21 0.065(5) 0.039(4) 0.199(10) -0.022(5) 0.022(5) -0.001(4)
C22 0.044(4) 0.052(4) 0.172(8) -0.026(5) 0.024(4) 0.012(3)
C23 0.051(4) 0.034(3) 0.101(5) -0.014(3) 0.037(3) -0.007(3)
C24 0.052(4) 0.069(5) 0.094(6) -0.019(4) 0.010(4) 0.010(3)
C25 0.053(4) 0.069(5) 0.107(6) -0.010(4) 0.004(4) 0.019(4)
C26 0.062(4) 0.045(4) 0.097(6) -0.010(4) 0.033(4) 0.003(3)
O31 0.059(3) 0.060(3) 0.151(5) 0.040(3) 0.020(3) -0.014(3)
N31 0.028(2) 0.042(3) 0.061(3) 0.002(2) 0.028(2) -0.005(2)
C31 0.026(3) 0.052(4) 0.099(5) 0.011(4) 0.028(3) -0.002(3)
C32 0.043(3) 0.041(3) 0.095(5) 0.022(3) 0.028(3) 0.001(3)
C33 0.046(3) 0.031(3) 0.077(4) 0.004(3) 0.037(3) 0.005(3)
C34 0.038(3) 0.053(4) 0.124(6) 0.003(4) 0.040(4) -0.014(3)
C35 0.035(3) 0.058(4) 0.097(5) 0.022(4) 0.031(3) 0.003(3)
C36 0.044(4) 0.057(4) 0.126(7) 0.007(4) 0.039(4) 0.002(3)

loop_
_atom_type_symbol
_atom_type_description
_atom_type_scat_dispersion_real
_atom_type_scat_dispersion_imag
_atom_type_scat_source
C C 0.0033 0.0016 'International Tables Vol C Tables 4.2.6.8 and 6.1.1.4'
H H 0.0000 0.0000 'International Tables Vol C Tables 4.2.6.8 and 6.1.1.4'
N N 0.0061 0.0033 'International Tables Vol C Tables 4.2.6.8 and 6.1.1.4'
O O 0.0106 0.0060 'International Tables Vol C Tables 4.2.6.8 and 6.1.1.4'
Cl Cl 0.1484 0.1585 'International Tables Vol C Tables 4.2.6.8 and 6.1.1.4'
Zn Zn 0.2839 1.4301 'International Tables Vol C Tables 4.2.6.8 and 6.1.1.4'

loop_
_geom_angle_atom_site_label_1
_geom_angle_atom_site_label_2
_geom_angle_atom_site_label_3
_geom_angle
_geom_angle_site_symmetry_1
_geom_angle_site_symmetry_3
O1W Zn O1W 180.0(3) 3 .
O1W Zn N11 84.82(14) 3 3
O1W Zn N11 95.18(14) . 3
O1W Zn N11 95.18(14) 3 .
O1W Zn N11 84.82(14) . .
N11 Zn N11 180.0(3) 3 .
O1W Zn N31 88.74(15) 3 2_455
O1W Zn N31 91.26(15) . 2_455
N11 Zn N31 94.40(14) 3 2_455
N11 Zn N31 85.60(14) . 2_455
O1W Zn N31 91.26(15) 3 4_655
O1W Zn N31 88.74(15) . 4_655
N11 Zn N31 85.60(14) 3 4_655
N11 Zn N31 94.40(14) . 4_655
N31 Zn N31 180.0(2) 2_455 4_655
C16 O1 C1 115.6(4) . .
C26 O2 C3 120.5(4) . .
C36 O3 C5 120.6(5) . .
C6 C1 C2 123.6(4) . .
C6 C1 O1 117.8(4) . .
C2 C1 O1 118.6(4) . .
C3 C2 C1 117.0(5) . .
C2 C3 C4 122.9(5) . .
C2 C3 O2 116.1(4) . .
C4 C3 O2 120.7(5) . .
C5 C4 C3 117.9(5) . .
C4 C5 C6 122.3(5) . .
C4 C5 O3 122.1(4) . .
C6 C5 O3 115.4(5) . .
C1 C6 C5 116.2(5) . .
C11 N11 C15 118.0(4) . .
C11 N11 Zn 117.7(3) . .
C15 N11 Zn 124.0(3) . .
N11 C11 C12 123.9(5) . .
C13 C12 C11 116.3(5) . .
C14 C13 C12 120.0(4) . .
C14 C13 C16 117.8(5) . .
C12 C13 C16 122.1(5) . .
C15 C14 C13 120.0(5) . .
C14 C15 N11 121.8(5) . .
O11 C16 O1 124.9(4) . .
O11 C16 C13 122.6(5) . .
O1 C16 C13 112.5(4) . .
C25 N21 C21 117.3(5) . .
C22 C21 N21 123.1(7) . .
C21 C22 C23 118.1(6) . .
C24 C23 C22 118.8(5) . .
C24 C23 C26 118.0(6) . .
C22 C23 C26 123.2(6) . .
C23 C24 C25 118.6(6) . .
N21 C25 C24 124.0(6) . .
O21 C26 O2 124.2(6) . .
O21 C26 C23 126.4(6) . .
O2 C26 C23 109.0(6) . .
C31 N31 C35 117.4(5) . .
C31 N31 Zn 127.0(3) . 2_445
C35 N31 Zn 115.7(4) . 2_445
N31 C31 C32 124.3(5) . .
C33 C32 C31 118.5(6) . .
C34 C33 C32 118.5(5) . .
C34 C33 C36 123.0(5) . .
C32 C33 C36 118.5(6) . .
C33 C34 C35 120.5(5) . .
N31 C35 C34 120.6(6) . .
O31 C36 O3 123.9(6) . .
O31 C36 C33 125.4(6) . .
O3 C36 C33 110.7(6) . .

loop_
_geom_bond_atom_site_label_1
_geom_bond_atom_site_label_2
_geom_bond_distance
_geom_bond_site_symmetry_2
Zn O1W 2.121(4) 3
Zn O1W 2.121(4) .
Zn N11 2.215(4) 3
Zn N11 2.215(4) .
Zn N31 2.237(4) 2_455
Zn N31 2.237(4) 4_655
O1 C16 1.335(6) .
O1 C1 1.433(5) .
O2 C26 1.390(8) .
O2 C3 1.439(6) .
O3 C36 1.369(7) .
O3 C5 1.398(6) .
C1 C6 1.369(7) .
C1 C2 1.374(7) .
C2 C3 1.349(7) .
C3 C4 1.389(7) .
C4 C5 1.342(8) .
C5 C6 1.404(6) .
O11 C16 1.193(6) .
N11 C11 1.308(6) .
N11 C15 1.363(6) .
C11 C12 1.412(7) .
C12 C13 1.399(7) .
C13 C14 1.351(7) .
C13 C16 1.509(6) .
C14 C15 1.375(7) .
O21 C26 1.198(7) .
N21 C25 1.327(8) .
N21 C21 1.362(9) .
C21 C22 1.375(9) .
C22 C23 1.408(9) .
C23 C24 1.385(8) .
C23 C26 1.485(8) .
C24 C25 1.378(9) .
O31 C36 1.212(8) .
N31 C31 1.319(7) .
N31 C35 1.360(7) .
N31 Zn 2.237(4) 2_445
C31 C32 1.402(8) .
C32 C33 1.369(8) .
C33 C34 1.364(8) .
C33 C36 1.487(9) .
C34 C35 1.416(8) .

loop_
_platon_squeeze_void_nr
_platon_squeeze_void_average_x
_platon_squeeze_void_average_y
_platon_squeeze_void_average_z
_platon_squeeze_void_volume
_platon_squeeze_void_count_electrons
_platon_squeeze_void_content
1 -0.006 0.432 0.008 1387 821 ' '
